data_4300277
loop_
_publ_author_name
'Stanciu, Corneliu'
'Hino, Shirley S.'
'Stender, Matthias'
'Richards, Anne F.'
'Olmstead, Marilyn M.'
'Power, Philip P.'

_publ_section_title
;
 Synthesis and Characterization of Ge(II), Sn(II), and Pb(II)
 Monoamides with -NH2 Ligands
;
_journal_coden_ASTM INOCAJ
_journal_issue 8
_journal_name_full 'Inorganic Chemistry'
_journal_page_first 2774
_journal_page_last 2780
_journal_paper_doi 10.1021/ic048362l
_journal_volume 44
_journal_year 2005
_chemical_formula_moiety 'C36 H51.25 Br0.75 N0.75 Pb0.75'
_chemical_formula_sum 'C36 H51.25 Br0.75 N0.75 Pb0.75'
_chemical_formula_weight 709.85
_chemical_name_common Ar*PbBr(NH3)
_space_group_IT_number 14
_symmetry_cell_setting monoclinic
_symmetry_space_group_name_Hall '-P 2ybc'
_symmetry_space_group_name_H-M 'P 1 21/c 1'
_cell_angle_alpha 90.00
_cell_angle_beta 107.029(3)
_cell_angle_gamma 90.00
_cell_formula_units_Z 4
_cell_length_a 12.9533(10)
_cell_length_b 17.0324(14)
_cell_length_c 16.5380(13)
_cell_measurement_temperature 90(2)
_cell_volume 3488.7(5)
_diffrn_ambient_temperature 90(2)
_exptl_crystal_density_diffrn 1.351
_cod_duplicate_entry 4300800
_cod_original_sg_symbol_H-M 'P 21/c'
_cod_database_code 4300277

loop_
_symmetry_equiv_pos_as_xyz
'x, y, z'
'-x, y+1/2, -z+1/2'
'-x, -y, -z'
'x, -y-1/2, z-1/2'

loop_
_atom_site_label
_atom_site_type_symbol
_atom_site_fract_x
_atom_site_fract_y
_atom_site_fract_z
_atom_site_U_iso_or_equiv
_atom_site_adp_type
_atom_site_occupancy
_atom_site_symmetry_multiplicity
_atom_site_calc_flag
_atom_site_refinement_flags
_atom_site_disorder_assembly
_atom_site_disorder_group
Pb1 Pb 0.057170(13) 0.364194(9) 0.071269(10) 0.01850(5) Uani 0.75 1 d P . .
Br1 Br -0.04544(4) 0.48322(3) 0.13611(3) 0.02690(10) Uani 0.75 1 d P . .
N1 N 0.1928(3) 0.4697(3) 0.0792(3) 0.0328(10) Uani 0.75 1 d P . .
H1A H 0.2525 0.4488 0.0690 0.049 Uiso 0.75 1 calc PR . .
H1B H 0.2115 0.4916 0.1316 0.049 Uiso 0.75 1 calc PR . .
H1C H 0.1640 0.5071 0.0398 0.049 Uiso 0.75 1 calc PR . .
C1 C 0.1391(3) 0.29854(19) 0.2004(2) 0.0172(6) Uani 1 1 d . . .
C2 C 0.2416(3) 0.30625(19) 0.2596(2) 0.0182(6) Uani 1 1 d . . .
C3 C 0.2719(3) 0.2556(2) 0.3291(2) 0.0214(6) Uani 1 1 d . . .
H3A H 0.3406 0.2614 0.3697 0.026 Uiso 1 1 calc R . .
C4 C 0.2023(3) 0.1966(2) 0.3393(2) 0.0217(6) Uani 1 1 d . . .
H4A H 0.2236 0.1624 0.3867 0.026 Uiso 1 1 calc R . .
C5 C 0.1019(3) 0.1880(2) 0.2804(2) 0.0207(6) Uani 1 1 d . . .
H5A H 0.0546 0.1476 0.2872 0.025 Uiso 1 1 calc R . .
C6 C 0.0703(2) 0.23846(19) 0.2113(2) 0.0169(6) Uani 1 1 d . . .
C7 C -0.0374(3) 0.2273(2) 0.1460(2) 0.0198(6) Uani 1 1 d . D .
C8 C -0.0436(3) 0.18818(19) 0.0701(2) 0.0185(6) Uani 1 1 d . . .
C9 C -0.1432(3) 0.1824(2) 0.0087(2) 0.0248(7) Uani 1 1 d . D .
H9A H -0.1482 0.1536 -0.0415 0.030 Uiso 1 1 calc R . .
C10 C -0.2363(3) 0.2177(3) 0.0186(3) 0.0346(9) Uani 1 1 d . . .
C11 C -0.2289(3) 0.2523(3) 0.0951(3) 0.0437(12) Uani 1 1 d . D .
H11A H -0.2924 0.2735 0.1043 0.052 Uiso 1 1 calc R . .
C12 C -0.1315(3) 0.2575(3) 0.1602(3) 0.0341(9) Uani 1 1 d . . .
C13 C 0.0556(3) 0.1490(2) 0.0564(2) 0.0230(7) Uani 1 1 d . . .
H13A H 0.1203 0.1788 0.0906 0.028 Uiso 1 1 calc R . .
C14 C 0.0588(3) 0.1494(2) -0.0344(3) 0.0318(8) Uani 1 1 d . . .
H14A H 0.0531 0.2036 -0.0553 0.048 Uiso 1 1 calc R . .
H14B H -0.0017 0.1185 -0.0694 0.048 Uiso 1 1 calc R . .
H14C H 0.1270 0.1265 -0.0373 0.048 Uiso 1 1 calc R . .
C15 C 0.0652(3) 0.0650(2) 0.0914(3) 0.0317(8) Uani 1 1 d . . .
H15A H 0.0789 0.0668 0.1529 0.048 Uiso 1 1 calc R . .
H15B H 0.1249 0.0380 0.0780 0.048 Uiso 1 1 calc R . .
H15C H -0.0023 0.0366 0.0657 0.048 Uiso 1 1 calc R . .
C17 C -0.4011(4) 0.2887(3) -0.0673(3) 0.0446(11) Uani 1 1 d . . .
H17A H -0.4635 0.2858 -0.1157 0.067 Uiso 0.75 1 d P A 1
H17B H -0.4241 0.2964 -0.0173 0.067 Uiso 0.75 1 d P B 1
H17C H -0.3575 0.3330 -0.0733 0.067 Uiso 0.75 1 d P C 1
C16 C -0.3382(4) 0.2162(3) -0.0579(3) 0.0243(9) Uiso 0.75 1 d PD D 1
H16 H -0.3146 0.2094 -0.1099 0.029 Uiso 0.75 1 calc PR D 1
C18 C -0.4053(6) 0.1450(4) -0.0503(5) 0.0449(15) Uiso 0.75 1 d PD D 1
H18A H -0.3600 0.0978 -0.0416 0.067 Uiso 0.75 1 calc PR D 1
H18B H -0.4653 0.1392 -0.1022 0.067 Uiso 0.75 1 calc PR D 1
H18C H -0.4340 0.1520 -0.0021 0.067 Uiso 0.75 1 calc PR D 1
H17D H -0.4635 0.2858 -0.1157 0.067 Uiso 0.25 1 d P E 2
H17E H -0.4241 0.2964 -0.0173 0.067 Uiso 0.25 1 d P F 2
H17F H -0.3575 0.3330 -0.0733 0.067 Uiso 0.25 1 d P G 2
C16B C -0.3591(10) 0.2020(8) -0.0275(8) 0.018(2) Uiso 0.25 1 d PD D 2
H16B H -0.3979 0.1852 0.0137 0.021 Uiso 0.25 1 calc PR D 2
C18B C -0.3717(11) 0.1417(8) -0.0965(8) 0.022(3) Uiso 0.25 1 d PD D 2
H18D H -0.4466 0.1416 -0.1328 0.033 Uiso 0.25 1 calc PR D 2
H18E H -0.3534 0.0897 -0.0711 0.033 Uiso 0.25 1 calc PR D 2
H18F H -0.3233 0.1547 -0.1304 0.033 Uiso 0.25 1 calc PR D 2
C19 C -0.1300(4) 0.2882(3) 0.2474(3) 0.0416(11) Uani 1 1 d . D .
H19A H -0.0555 0.3075 0.2765 0.050 Uiso 1 1 calc R . .
C20 C -0.2068(4) 0.3532(3) 0.2463(4) 0.0495(14) Uani 1 1 d . . .
H20A H -0.1904 0.3765 0.3028 0.074 Uiso 1 1 calc R D .
H20B H -0.2807 0.3327 0.2296 0.074 Uiso 1 1 calc R . .
H20C H -0.1999 0.3933 0.2057 0.074 Uiso 1 1 calc R . .
C21 C -0.1565(4) 0.2214(4) 0.3014(4) 0.0515(13) Uani 1 1 d . . .
H21A H -0.1435 0.2396 0.3598 0.077 Uiso 1 1 calc R D .
H21B H -0.1104 0.1760 0.3005 0.077 Uiso 1 1 calc R . .
H21C H -0.2324 0.2063 0.2781 0.077 Uiso 1 1 calc R . .
C22 C 0.3211(3) 0.3657(2) 0.2480(2) 0.0191(6) Uani 1 1 d . . .
C23 C 0.3277(3) 0.4405(2) 0.2861(2) 0.0227(7) Uani 1 1 d . . .
C24 C 0.4005(3) 0.4953(2) 0.2717(2) 0.0248(7) Uani 1 1 d . . .
H24A H 0.4046 0.5456 0.2973 0.030 Uiso 1 1 calc R . .
C25 C 0.4673(3) 0.4791(2) 0.2213(2) 0.0226(7) Uani 1 1 d . . .
C26 C 0.4611(3) 0.4044(2) 0.1857(2) 0.0226(7) Uani 1 1 d . . .
H26A H 0.5065 0.3920 0.1516 0.027 Uiso 1 1 calc R . .
C27 C 0.3901(3) 0.3471(2) 0.1986(2) 0.0203(6) Uani 1 1 d . . .
C28 C 0.2593(3) 0.4600(2) 0.3445(3) 0.0324(9) Uani 1 1 d . . .
H28A H 0.1989 0.4211 0.3339 0.039 Uiso 1 1 calc R . .
C29 C 0.3265(5) 0.4530(4) 0.4362(3) 0.0531(14) Uani 1 1 d . . .
H29A H 0.3552 0.3996 0.4471 0.080 Uiso 1 1 calc R . .
H29B H 0.2812 0.4644 0.4730 0.080 Uiso 1 1 calc R . .
H29C H 0.3863 0.4906 0.4477 0.080 Uiso 1 1 calc R . .
C30 C 0.2104(5) 0.5422(4) 0.3281(4) 0.0604(16) Uani 1 1 d . . .
H30A H 0.1654 0.5461 0.2692 0.091 Uiso 1 1 calc R . .
H30B H 0.2685 0.5812 0.3386 0.091 Uiso 1 1 calc R . .
H30C H 0.1661 0.5521 0.3660 0.091 Uiso 1 1 calc R . .
C31 C 0.5448(3) 0.5419(2) 0.2086(3) 0.0264(7) Uani 1 1 d . . .
H31A H 0.5079 0.5938 0.2068 0.032 Uiso 1 1 calc R . .
C32 C 0.5735(4) 0.5335(3) 0.1256(3) 0.0387(10) Uani 1 1 d . . .
H32A H 0.5071 0.5299 0.0784 0.058 Uiso 1 1 calc R . .
H32B H 0.6167 0.4859 0.1276 0.058 Uiso 1 1 calc R . .
H32C H 0.6152 0.5794 0.1177 0.058 Uiso 1 1 calc R . .
C33 C 0.6472(3) 0.5439(2) 0.2844(3) 0.0344(9) Uani 1 1 d . . .
H33A H 0.6271 0.5515 0.3366 0.052 Uiso 1 1 calc R . .
H33B H 0.6935 0.5873 0.2774 0.052 Uiso 1 1 calc R . .
H33C H 0.6862 0.4942 0.2875 0.052 Uiso 1 1 calc R . .
C34 C 0.3870(3) 0.2670(2) 0.1571(2) 0.0230(7) Uani 1 1 d . . .
H34A H 0.3446 0.2308 0.1828 0.028 Uiso 1 1 calc R . .
C35 C 0.4991(3) 0.2315(2) 0.1715(3) 0.0266(7) Uani 1 1 d . . .
H35A H 0.5375 0.2318 0.2321 0.040 Uiso 1 1 calc R . .
H35B H 0.5395 0.2626 0.1412 0.040 Uiso 1 1 calc R . .
H35C H 0.4922 0.1774 0.1505 0.040 Uiso 1 1 calc R . .
C36 C 0.3293(3) 0.2719(3) 0.0620(3) 0.0345(9) Uani 1 1 d . . .
H36A H 0.3252 0.2194 0.0370 0.052 Uiso 1 1 calc R . .
H36B H 0.3697 0.3068 0.0352 0.052 Uiso 1 1 calc R . .
H36C H 0.2563 0.2926 0.0531 0.052 Uiso 1 1 calc R . .

loop_
_atom_site_aniso_label
_atom_site_aniso_U_11
_atom_site_aniso_U_22
_atom_site_aniso_U_33
_atom_site_aniso_U_23
_atom_site_aniso_U_13
_atom_site_aniso_U_12
Pb1 0.01881(8) 0.01718(8) 0.01730(8) 0.00140(6) 0.00186(5) -0.00059(6)
Br1 0.0296(2) 0.0191(2) 0.0308(2) 0.00228(17) 0.00706(18) 0.00970(17)
N1 0.0214(19) 0.032(2) 0.040(2) 0.012(2) 0.0006(18) -0.0042(17)
C1 0.0166(13) 0.0169(14) 0.0187(14) -0.0013(11) 0.0060(11) 0.0012(11)
C2 0.0160(13) 0.0191(14) 0.0205(14) -0.0068(12) 0.0070(11) -0.0033(11)
C3 0.0147(13) 0.0286(17) 0.0193(14) -0.0050(13) 0.0026(11) 0.0005(12)
C4 0.0232(15) 0.0234(16) 0.0179(14) 0.0026(12) 0.0050(12) 0.0042(13)
C5 0.0221(15) 0.0215(15) 0.0195(14) -0.0007(12) 0.0077(12) -0.0055(12)
C6 0.0126(12) 0.0208(14) 0.0169(13) -0.0040(11) 0.0037(11) 0.0002(11)
C7 0.0140(13) 0.0233(16) 0.0215(15) -0.0032(12) 0.0042(11) -0.0009(11)
C8 0.0166(13) 0.0181(14) 0.0195(14) -0.0007(11) 0.0031(11) -0.0004(11)
C9 0.0216(16) 0.0243(17) 0.0232(16) -0.0054(13) -0.0017(13) 0.0019(13)
C10 0.0173(16) 0.040(2) 0.038(2) -0.0134(18) -0.0050(15) 0.0044(15)
C11 0.0149(16) 0.063(3) 0.049(3) -0.025(2) 0.0027(16) 0.0040(18)
C12 0.0168(15) 0.051(3) 0.034(2) -0.0207(19) 0.0066(14) 0.0018(16)
C13 0.0192(15) 0.0261(17) 0.0221(16) -0.0091(13) 0.0037(12) 0.0011(12)
C14 0.033(2) 0.032(2) 0.033(2) -0.0110(16) 0.0150(16) -0.0044(16)
C15 0.037(2) 0.0254(18) 0.0266(18) -0.0040(14) -0.0006(15) 0.0124(16)
C17 0.037(2) 0.038(2) 0.046(3) 0.004(2) -0.0084(19) -0.0009(19)
C19 0.0276(19) 0.051(3) 0.049(3) -0.023(2) 0.0149(18) -0.0021(19)
C20 0.030(2) 0.066(3) 0.053(3) -0.028(3) 0.012(2) 0.009(2)
C21 0.046(3) 0.061(3) 0.058(3) -0.014(3) 0.031(2) -0.007(2)
C22 0.0146(13) 0.0216(15) 0.0204(14) -0.0047(12) 0.0042(11) -0.0022(12)
C23 0.0171(14) 0.0237(16) 0.0276(17) -0.0096(13) 0.0070(12) -0.0024(12)
C24 0.0200(15) 0.0193(15) 0.0340(18) -0.0109(14) 0.0061(14) -0.0025(12)
C25 0.0167(14) 0.0186(15) 0.0316(17) -0.0033(13) 0.0055(13) -0.0033(12)
C26 0.0189(14) 0.0197(15) 0.0322(18) -0.0062(13) 0.0119(13) -0.0036(12)
C27 0.0173(14) 0.0188(15) 0.0262(16) -0.0058(12) 0.0085(12) -0.0028(11)
C28 0.0275(18) 0.032(2) 0.044(2) -0.0201(17) 0.0197(17) -0.0077(15)
C29 0.063(3) 0.066(4) 0.039(3) -0.014(2) 0.030(2) -0.020(3)
C30 0.052(3) 0.057(3) 0.084(4) -0.017(3) 0.037(3) 0.018(3)
C31 0.0221(16) 0.0164(15) 0.041(2) -0.0020(14) 0.0097(15) -0.0039(12)
C32 0.043(2) 0.030(2) 0.050(3) -0.0034(19) 0.024(2) -0.0124(18)
C33 0.0225(17) 0.0233(18) 0.055(3) -0.0056(17) 0.0069(17) -0.0056(14)
C34 0.0234(16) 0.0200(15) 0.0301(17) -0.0077(13) 0.0151(14) -0.0060(12)
C35 0.0281(17) 0.0200(16) 0.0339(19) -0.0017(14) 0.0124(15) 0.0017(13)
C36 0.0278(18) 0.035(2) 0.035(2) -0.0157(17) 0.0008(16) 0.0021(16)

loop_
_geom_bond_atom_site_label_1
_geom_bond_atom_site_label_2
_geom_bond_distance
_geom_bond_site_symmetry_2
_geom_bond_publ_flag
Pb1 C1 2.368(3) . ?
Pb1 N1 2.490(4) . ?
Pb1 Br1 2.8037(5) . ?
N1 H1A 0.9100 . ?
N1 H1B 0.9100 . ?
N1 H1C 0.9100 . ?
C1 C6 1.402(4) . ?
C1 C2 1.406(4) . ?
C2 C3 1.399(5) . ?
C2 C22 1.497(5) . ?
C3 C4 1.392(5) . ?
C3 H3A 0.9500 . ?
C4 C5 1.386(5) . ?
C4 H4A 0.9500 . ?
C5 C6 1.393(5) . ?
C5 H5A 0.9500 . ?
C6 C7 1.506(4) . ?
C7 C8 1.402(5) . ?
C7 C12 1.404(5) . ?
C8 C9 1.392(4) . ?
C8 C13 1.523(5) . ?
C9 C10 1.399(5) . ?
C9 H9A 0.9500 . ?
C10 C11 1.374(6) . ?
C10 C16 1.537(6) . ?
C10 C16B 1.572(13) . ?
C11 C12 1.401(5) . ?
C11 H11A 0.9500 . ?
C12 C19 1.530(6) . ?
C13 C14 1.514(5) . ?
C13 C15 1.535(5) . ?
C13 H13A 1.0000 . ?
C14 H14A 0.9800 . ?
C14 H14B 0.9800 . ?
C14 H14C 0.9800 . ?
C15 H15A 0.9800 . ?
C15 H15B 0.9800 . ?
C15 H15C 0.9800 . ?
C17 C16 1.463(7) . ?
C17 C16B 1.643(14) . ?
C17 H17A 0.9574 . ?
C17 H17B 0.9669 . ?
C17 H17C 0.9645 . ?
C17 H17D 0.9574 . ?
C17 H17E 0.9669 . ?
C17 H17F 0.9645 . ?
C16 C18 1.519(8) . ?
C16 H16 1.0000 . ?
C18 H18A 0.9800 . ?
C18 H18B 0.9800 . ?
C18 H18C 0.9800 . ?
C16B C18B 1.508(14) . ?
C16B H16B 1.0000 . ?
C18B H18D 0.9800 . ?
C18B H18E 0.9800 . ?
C18B H18F 0.9800 . ?
C19 C20 1.484(7) . ?
C19 C21 1.546(8) . ?
C19 H19A 1.0000 . ?
C20 H20A 0.9800 . ?
C20 H20B 0.9800 . ?
C20 H20C 0.9800 . ?
C21 H21A 0.9800 . ?
C21 H21B 0.9800 . ?
C21 H21C 0.9800 . ?
C22 C27 1.412(5) . ?
C22 C23 1.413(5) . ?
C23 C24 1.396(5) . ?
C23 C28 1.527(5) . ?
C24 C25 1.394(5) . ?
C24 H24A 0.9500 . ?
C25 C26 1.395(5) . ?
C25 C31 1.523(5) . ?
C26 C27 1.399(5) . ?
C26 H26A 0.9500 . ?
C27 C34 1.523(5) . ?
C28 C29 1.515(7) . ?
C28 C30 1.528(7) . ?
C28 H28A 1.0000 . ?
C29 H29A 0.9800 . ?
C29 H29B 0.9800 . ?
C29 H29C 0.9800 . ?
C30 H30A 0.9800 . ?
C30 H30B 0.9800 . ?
C30 H30C 0.9800 . ?
C31 C32 1.530(6) . ?
C31 C33 1.535(6) . ?
C31 H31A 1.0000 . ?
C32 H32A 0.9800 . ?
C32 H32B 0.9800 . ?
C32 H32C 0.9800 . ?
C33 H33A 0.9800 . ?
C33 H33B 0.9800 . ?
C33 H33C 0.9800 . ?
C34 C35 1.525(5) . ?
C34 C36 1.533(6) . ?
C34 H34A 1.0000 . ?
C35 H35A 0.9800 . ?
C35 H35B 0.9800 . ?
C35 H35C 0.9800 . ?
C36 H36A 0.9800 . ?
C36 H36B 0.9800 . ?
C36 H36C 0.9800 . ?
